data_2208660
loop_
_publ_author_name
'Gotoh, Kazuma'
'Ishikawa, Rie'
'Ishida, Hiroyuki'

_publ_section_title
;
 Trimethylammonium perchlorate at 97 K
;
_journal_coeditor_code LH2014
_journal_issue 4
_journal_name_full 'Acta Crystallographica Section E'
_journal_page_first o1321
_journal_page_last o1322
_journal_paper_doi 10.1107/S1600536806007987
_journal_volume 62
_journal_year 2006
_chemical_formula_iupac 'C3 H10 N +, Cl O4 -'
_chemical_formula_moiety 'C3 H10 N +, Cl O4 -'
_chemical_formula_sum 'C3 H10 Cl N O4'
_chemical_formula_weight 159.57
_chemical_name_systematic
;
Trimethylammonium perchlorate
;
_space_group_IT_number 11
_symmetry_cell_setting monoclinic
_symmetry_space_group_name_Hall '-P 2yb'
_symmetry_space_group_name_H-M 'P 1 21/m 1'
_cell_angle_alpha 90.0000
_cell_angle_beta 103.67(4)
_cell_angle_gamma 90.0000
_cell_formula_units_Z 2
_cell_length_a 5.504(4)
_cell_length_b 8.605(6)
_cell_length_c 7.580(8)
_cell_measurement_reflns_used 3847
_cell_measurement_temperature 93
_cell_measurement_theta_max 29.0
_cell_measurement_theta_min 3.6
_cell_volume 348.8(5)
_computing_cell_refinement PROCESS-AUTO
_computing_data_collection 'PROCESS-AUTO (Rigaku/MSC and Rigaku Corporation, 2004)'
_computing_data_reduction 'CrystalStructure (Rigaku/MSC and Rigaku Corporation, 2004)'
_computing_molecular_graphics 'ORTEP-3 (Farrugia, 1997)'
_computing_publication_material CrystalStructure
_computing_structure_refinement 'SHELXL97 (Sheldrick, 1997)'
_computing_structure_solution 'SIR92 (Altomare <i>et al.</i>,  1994)'
_diffrn_detector_area_resol_mean 10.00
_diffrn_measured_fraction_theta_full 0.995
_diffrn_measured_fraction_theta_max 0.995
_diffrn_measurement_device_type 'Rigaku R-AXIS RAPID II'
_diffrn_measurement_method \w
_diffrn_radiation_type 'Mo K\a'
_diffrn_radiation_wavelength 0.71075
_diffrn_reflns_av_R_equivalents 0.0177
_diffrn_reflns_av_sigmaI/netI 0.0128
_diffrn_reflns_limit_h_max 7
_diffrn_reflns_limit_h_min -7
_diffrn_reflns_limit_k_max 11
_diffrn_reflns_limit_k_min -10
_diffrn_reflns_limit_l_max 10
_diffrn_reflns_limit_l_min -10
_diffrn_reflns_number 3864
_diffrn_reflns_theta_full 28.96
_diffrn_reflns_theta_max 28.96
_diffrn_reflns_theta_min 3.64
_diffrn_standards_number 0
_exptl_absorpt_coefficient_mu 0.497
_exptl_absorpt_correction_T_max 0.905
_exptl_absorpt_correction_T_min 0.615
_exptl_absorpt_correction_type multi-scan
_exptl_absorpt_process_details '(ABSCOR; Higashi, 1995)'
_exptl_crystal_colour colorless
_exptl_crystal_density_diffrn 1.519
_exptl_crystal_density_method 'not measured'
_exptl_crystal_description prism
_exptl_crystal_F_000 168.00
_exptl_crystal_size_max 0.45
_exptl_crystal_size_mid 0.35
_exptl_crystal_size_min 0.20
_refine_diff_density_max 0.219
_refine_diff_density_min -0.429
_refine_ls_extinction_method none
_refine_ls_goodness_of_fit_ref 1.132
_refine_ls_hydrogen_treatment refall
_refine_ls_matrix_type full
_refine_ls_number_parameters 72
_refine_ls_number_reflns 985
_refine_ls_number_restraints 0
_refine_ls_restrained_S_all 1.132
_refine_ls_R_factor_all 0.0256
_refine_ls_R_factor_gt 0.0241
_refine_ls_shift/su_max 0.001
_refine_ls_shift/su_mean 0.000
_refine_ls_structure_factor_coef Fsqd
_refine_ls_weighting_details 'calc w=1/[\s^2^(Fo^2^)+(0.0294P)^2^+0.1361P] where P=(Fo^2^+2Fc^2^)/3'
_refine_ls_weighting_scheme calc
_refine_ls_wR_factor_gt 0.0614
_refine_ls_wR_factor_ref 0.0623
_reflns_number_gt 941
_reflns_number_total 985
_reflns_threshold_expression I>2\s(I)
_cod_data_source_file lh2014.cif
_cod_data_source_block I
_cod_original_sg_symbol_H-M 'P 21/m'
_cod_original_formula_sum 'C3 H10 Cl N O4 '
_cod_database_code 2208660
_cod_database_fobs_code 2208660

loop_
_symmetry_equiv_pos_as_xyz
'x, y, z'
'-x, y+1/2, -z'
'-x, -y, -z'
'x, -y-1/2, z'

loop_
_atom_site_type_symbol
_atom_site_label
_atom_site_fract_x
_atom_site_fract_y
_atom_site_fract_z
_atom_site_U_iso_or_equiv
_atom_site_adp_type
_atom_site_calc_flag
_atom_site_refinement_flags
_atom_site_occupancy
Cl Cl1 0.51787(6) 0.2500 0.29280(4) 0.01217(11) Uani d S 1
O O1 0.78696(19) 0.2500 0.32837(15) 0.0193(2) Uani d S 1
O O2 0.4473(2) 0.2500 0.46464(16) 0.0321(3) Uani d S 1
O O3 0.42010(18) 0.11436(11) 0.19055(13) 0.0307(2) Uani d . 1
N N1 0.9199(2) 0.2500 0.74375(15) 0.0121(2) Uani d S 1
C C1 1.0694(2) 0.10697(13) 0.73561(15) 0.0198(2) Uani d . 1
C C2 0.8146(3) 0.2500 0.9076(2) 0.0176(3) Uani d S 1
H H1 0.793(4) 0.2500 0.646(3) 0.021(5) Uiso d S 1
H H2 1.203(3) 0.105(2) 0.845(2) 0.029(4) Uiso d . 1
H H3 1.130(3) 0.113(2) 0.633(2) 0.030(4) Uiso d . 1
H H4 0.967(3) 0.020(2) 0.732(2) 0.025(4) Uiso d . 1
H H5 0.713(3) 0.154(2) 0.9043(19) 0.026(4) Uiso d . 1
H H6 0.959(4) 0.2500 1.021(3) 0.030(6) Uiso d S 1

loop_
_atom_site_aniso_label
_atom_site_aniso_U_11
_atom_site_aniso_U_22
_atom_site_aniso_U_33
_atom_site_aniso_U_12
_atom_site_aniso_U_13
_atom_site_aniso_U_23
Cl1 0.01190(16) 0.01346(16) 0.01050(15) 0.000 0.00137(10) 0.000
O1 0.0108(5) 0.0278(6) 0.0187(5) 0.000 0.0027(4) 0.000
O2 0.0209(6) 0.0637(10) 0.0138(5) 0.000 0.0083(4) 0.000
O3 0.0277(4) 0.0222(4) 0.0374(5) -0.0062(4) -0.0018(4) -0.0129(4)
N1 0.0127(5) 0.0130(5) 0.0100(5) 0.000 0.0015(4) 0.000
C1 0.0247(5) 0.0150(4) 0.0225(5) 0.0051(4) 0.0112(4) 0.0007(4)
C2 0.0193(7) 0.0185(7) 0.0178(7) 0.000 0.0099(5) 0.000

loop_
_atom_type_symbol
_atom_type_description
_atom_type_scat_dispersion_real
_atom_type_scat_dispersion_imag
_atom_type_scat_source
C C 0.0033 0.0016 'International Tables Vol C Tables 4.2.6.8 and 6.1.1.4'
H H 0.0000 0.0000 'International Tables Vol C Tables 4.2.6.8 and 6.1.1.4'
O O 0.0106 0.0060 'International Tables Vol C Tables 4.2.6.8 and 6.1.1.4'
N N 0.0061 0.0033 'International Tables Vol C Tables 4.2.6.8 and 6.1.1.4'
Cl Cl 0.1484 0.1585 'International Tables Vol C Tables 4.2.6.8 and 6.1.1.4'

loop_
_geom_angle_atom_site_label_1
_geom_angle_atom_site_label_2
_geom_angle_atom_site_label_3
_geom_angle_site_symmetry_1
_geom_angle_site_symmetry_3
_geom_angle
O3 Cl1 O3 . 4_565 109.00(10)
O3 Cl1 O1 . . 109.81(5)
O3 Cl1 O1 4_565 . 109.81(5)
O3 Cl1 O2 . . 109.93(6)
O3 Cl1 O2 4_565 . 109.93(6)
O1 Cl1 O2 . . 108.34(8)
C2 N1 C1 . 4_565 111.23(8)
C2 N1 C1 . . 111.23(8)
C1 N1 C1 4_565 . 111.40(13)
C2 N1 H1 . . 107.9(14)
C1 N1 H1 4_565 . 107.4(7)
C1 N1 H1 . . 107.4(7)
N1 C1 H2 . . 107.1(10)
N1 C1 H3 . . 107.8(11)
H2 C1 H3 . . 112.0(14)
N1 C1 H4 . . 109.1(10)
H2 C1 H4 . . 109.7(14)
H3 C1 H4 . . 111.1(14)
N1 C2 H5 . . 107.8(9)
N1 C2 H6 . . 108.8(13)
H5 C2 H6 . . 109.9(11)

loop_
_geom_bond_atom_site_label_1
_geom_bond_atom_site_label_2
_geom_bond_site_symmetry_2
_geom_bond_distance
Cl1 O3 . 1.4337(11)
Cl1 O3 4_565 1.4337(11)
Cl1 O1 . 1.4414(15)
Cl1 O2 . 1.4446(17)
N1 C2 . 1.489(2)
N1 C1 4_565 1.4898(15)
N1 C1 . 1.4898(14)
N1 H1 . 0.89(2)
C1 H2 . 0.969(17)
C1 H3 . 0.919(17)
C1 H4 . 0.934(16)
C2 H5 . 0.995(16)
C2 H6 . 1.02(2)

loop_
_geom_contact_atom_site_label_1
_geom_contact_atom_site_label_2
_geom_contact_distance
_geom_contact_site_symmetry_2
O1 N1 3.059(4) .
O2 N1 2.940(3) .
O1 H1 2.40(2) .
O1 H3 2.868(16) .
O1 H3 2.868(16) 4_565
O1 H4 2.781(17) 2_756
O1 H4 2.781(17) 3_756
O1 H6 2.71(2) 1_554
O2 H1 2.07(2) .
O2 H3 2.669(17) 1_455
O2 H3 2.669(17) 4_465
O3 H2 2.611(15) 1_454
O3 H2 2.864(17) 3_756
O3 H4 2.610(17) 3_656
O3 H5 2.477(17) 3_656
O3 H6 2.81(2) 1_454

loop_
_geom_hbond_atom_site_label_D
_geom_hbond_atom_site_label_H
_geom_hbond_atom_site_label_A
_geom_hbond_site_symmetry_A
_geom_hbond_distance_DH
_geom_hbond_distance_HA
_geom_hbond_distance_DA
_geom_hbond_angle_DHA
_geom_hbond_publ_flag
N1 H1 O1 . 0.89(2) 2.40(2) 3.059(4) 131.1(19) yes
N1 H1 O2 . 0.89(2) 2.07(2) 2.940(3) 166(2) yes
C1 H4 O3 3_656 0.934(16) 2.610(17) 3.451(4) 150.2(13) yes
C2 H5 O3 3_656 0.995(17) 2.477(17) 3.406(4) 155.2(13) yes
